data_7209328
loop_
_publ_author_name
'Ana B. Caballero'
'Antonio Rodr\'iguez-Di\'eguez'
'Elisa Barea'
'Miguel Quir\'os'
'Juan M. Salas'

_publ_contact_author_email antonio5@ugr.es
_publ_contact_author_name 'Antonio Rodr\'iguez-Di\'eguez'
_publ_section_title
;
 Influence of Pseudohalide Ligands on the Structural Versatility and
 Properties of Novel Ternary Metal Complexes with
 1,2,4-Triazolo[1,5-a]pyrimidine
;
_journal_name_full CrystEngComm
_journal_page_first 3038
_journal_page_last 3045
_journal_paper_doi 10.1039/c003285a
_journal_volume 12
_journal_year 2010
_chemical_formula_sum 'C12 H8 N10 S2 Zn'
_chemical_formula_weight 421.77
_chemical_name_systematic
; 
 ? 
;
_space_group_IT_number 2
_symmetry_cell_setting triclinic
_symmetry_space_group_name_Hall '-P 1'
_symmetry_space_group_name_H-M 'P -1'
_atom_sites_solution_hydrogens geom
_atom_sites_solution_primary direct
_atom_sites_solution_secondary difmap
_audit_creation_method SHELXL-97
_cell_angle_alpha 86.6056(14)
_cell_angle_beta 71.8330(13)
_cell_angle_gamma 71.3906(13)
_cell_formula_units_Z 2
_cell_length_a 8.3561(8)
_cell_length_b 9.8609(9)
_cell_length_c 11.2066(10)
_cell_measurement_reflns_used 4189
_cell_measurement_temperature 298(2)
_cell_measurement_theta_max 25.90
_cell_measurement_theta_min 2.18
_cell_volume 830.67(13)
_computing_cell_refinement 'Bruker APEXII'
_computing_data_collection 'Bruker APEXII'
_computing_data_reduction 'Bruker APEXII'
_computing_structure_refinement 'SHELXL-97 (Sheldrick, 1997)'
_computing_structure_solution 'SHELXS-97 (Sheldrick, 1990)'
_diffrn_ambient_temperature 298(2)
_diffrn_measured_fraction_theta_full 0.990
_diffrn_measured_fraction_theta_max 0.914
_diffrn_measurement_device_type 'Bruker SMART APEX CCD system'
_diffrn_measurement_method '\f and \w scans'
_diffrn_radiation_monochromator graphite
_diffrn_radiation_source 'fine-focus sealed tube'
_diffrn_radiation_type MoK\a
_diffrn_radiation_wavelength 0.71073
_diffrn_reflns_av_R_equivalents 0.0194
_diffrn_reflns_av_sigmaI/netI 0.0262
_diffrn_reflns_limit_h_max 11
_diffrn_reflns_limit_h_min -11
_diffrn_reflns_limit_k_max 13
_diffrn_reflns_limit_k_min -13
_diffrn_reflns_limit_l_max 14
_diffrn_reflns_limit_l_min -14
_diffrn_reflns_number 9685
_diffrn_reflns_theta_full 26.80
_diffrn_reflns_theta_max 28.22
_diffrn_reflns_theta_min 1.91
_exptl_absorpt_coefficient_mu 1.749
_exptl_absorpt_correction_T_max 1.000
_exptl_absorpt_correction_T_min 0.843
_exptl_absorpt_correction_type multi-scan
_exptl_absorpt_process_details 'Bruker SADABS (Bruker, 1999)'
_exptl_crystal_colour colourless
_exptl_crystal_density_diffrn 1.686
_exptl_crystal_density_method 'not measured'
_exptl_crystal_description prismatic
_exptl_crystal_F_000 424
_exptl_crystal_size_max 0.20
_exptl_crystal_size_mid 0.16
_exptl_crystal_size_min 0.12
_refine_diff_density_max 0.317
_refine_diff_density_min -0.299
_refine_diff_density_rms 0.059
_refine_ls_extinction_method none
_refine_ls_goodness_of_fit_ref 1.076
_refine_ls_hydrogen_treatment mixed
_refine_ls_matrix_type full
_refine_ls_number_parameters 226
_refine_ls_number_reflns 3745
_refine_ls_number_restraints 0
_refine_ls_restrained_S_all 1.076
_refine_ls_R_factor_all 0.0388
_refine_ls_R_factor_gt 0.0335
_refine_ls_shift/su_max 0.002
_refine_ls_shift/su_mean 0.000
_refine_ls_structure_factor_coef Fsqd
_refine_ls_weighting_details 'calc w=1/[\s^2^(Fo^2^)+(0.0500P)^2^+0.1000P] where P=(Fo^2^+2Fc^2^)/3'
_refine_ls_weighting_scheme calc
_refine_ls_wR_factor_gt 0.0892
_refine_ls_wR_factor_ref 0.0922
_reflns_number_gt 3267
_reflns_number_total 3745
_reflns_threshold_expression >2sigma(I)
_cod_data_source_file znscntp1.cif
_cod_data_source_block znscntp
_cod_database_code 7209328
_cod_database_fobs_code 7209328

loop_
_symmetry_equiv_pos_as_xyz
'x, y, z'
'-x, -y, -z'

loop_
_atom_site_label
_atom_site_type_symbol
_atom_site_fract_x
_atom_site_fract_y
_atom_site_fract_z
_atom_site_U_iso_or_equiv
_atom_site_adp_type
_atom_site_occupancy
_atom_site_symmetry_multiplicity
_atom_site_calc_flag
_atom_site_refinement_flags
Zn Zn 0.42468(3) 0.27192(2) 0.31090(2) 0.04980(11) Uani 1 1 d .
N1A N 0.7428(3) 0.0732(2) 0.5350(2) 0.0658(5) Uani 1 1 d .
C2A C 0.6215(4) 0.1714(3) 0.4987(2) 0.0627(6) Uani 1 1 d .
H2A H 0.5573 0.2584 0.5435 0.075 Uiso 1 1 d R
N3A N 0.5956(2) 0.13916(19) 0.39205(16) 0.0501(4) Uani 1 1 d .
C3AA C 0.7143(3) 0.0082(2) 0.3562(2) 0.0475(5) Uani 1 1 d .
N4A N 0.7475(3) -0.0741(2) 0.25590(19) 0.0611(5) Uani 1 1 d .
C5A C 0.8755(3) -0.1979(3) 0.2457(3) 0.0720(7) Uani 1 1 d .
H5A H 0.9053 -0.2583 0.1760 0.086 Uiso 1 1 d R
C6A C 0.9694(3) -0.2442(3) 0.3325(3) 0.0707(7) Uani 1 1 d .
H6A H 1.0577 -0.3327 0.3200 0.085 Uiso 1 1 d R
C7A C 0.9311(3) -0.1605(3) 0.4330(3) 0.0639(6) Uani 1 1 d .
H7A H 0.9893 -0.1885 0.4931 0.077 Uiso 1 1 d R
N8A N 0.8023(3) -0.0318(2) 0.44326(18) 0.0520(4) Uani 1 1 d .
N1B N 0.8015(3) 0.3761(2) 0.0061(2) 0.0747(7) Uani 1 1 d .
C2B C 0.7179(4) 0.2934(3) 0.0764(2) 0.0643(6) Uani 1 1 d .
H2B H 0.7595 0.1943 0.0636 0.077 Uiso 1 1 d R
N3B N 0.5683(2) 0.36008(18) 0.16763(16) 0.0475(4) Uani 1 1 d .
C3AB C 0.5554(3) 0.4992(2) 0.15500(18) 0.0427(4) Uani 1 1 d .
N4B N 0.4311(3) 0.6129(2) 0.22123(19) 0.0631(5) Uani 1 1 d .
C5B C 0.4546(4) 0.7370(2) 0.1861(2) 0.0678(7) Uani 1 1 d .
H5B H 0.3708 0.8194 0.2304 0.081 Uiso 1 1 d R
C6B C 0.5962(4) 0.7531(3) 0.0870(2) 0.0636(6) Uani 1 1 d .
H6B H 0.6057 0.8436 0.0666 0.076 Uiso 1 1 d R
C7B C 0.7190(3) 0.6366(3) 0.0216(2) 0.0611(6) Uani 1 1 d .
H7B H 0.8155 0.6430 -0.0452 0.073 Uiso 1 1 d R
N8B N 0.6956(2) 0.50871(19) 0.05698(16) 0.0486(4) Uani 1 1 d .
N1T N 0.3107(3) 0.1685(2) 0.2423(2) 0.0605(5) Uani 1 1 d .
C1T C 0.2287(3) 0.1216(2) 0.2007(2) 0.0503(5) Uani 1 1 d .
S1 S 0.11395(10) 0.05788(8) 0.14110(8) 0.0725(2) Uani 1 1 d .
N2T N 0.2781(3) 0.4117(2) 0.4474(2) 0.0697(6) Uani 1 1 d .
C2T C 0.2263(3) 0.4822(2) 0.5385(2) 0.0545(5) Uani 1 1 d .
S2 S 0.15033(10) 0.58184(8) 0.66502(7) 0.0773(2) Uani 1 1 d .

loop_
_atom_site_aniso_label
_atom_site_aniso_U_11
_atom_site_aniso_U_22
_atom_site_aniso_U_33
_atom_site_aniso_U_23
_atom_site_aniso_U_13
_atom_site_aniso_U_12
Zn 0.05287(17) 0.04773(16) 0.05047(17) 0.00575(11) -0.01563(12) -0.01915(12)
N1A 0.0830(14) 0.0628(12) 0.0612(12) 0.0046(10) -0.0362(11) -0.0227(11)
C2A 0.0806(17) 0.0558(13) 0.0576(14) 0.0004(11) -0.0299(13) -0.0209(12)
N3A 0.0584(10) 0.0488(9) 0.0482(10) 0.0037(7) -0.0205(8) -0.0201(8)
C3AA 0.0459(11) 0.0520(11) 0.0499(11) 0.0075(9) -0.0138(9) -0.0247(9)
N4A 0.0522(11) 0.0712(13) 0.0609(12) -0.0123(10) -0.0141(9) -0.0218(10)
C5A 0.0521(14) 0.0727(17) 0.0845(18) -0.0203(14) -0.0076(13) -0.0196(13)
C6A 0.0451(12) 0.0563(14) 0.103(2) 0.0028(14) -0.0115(13) -0.0172(11)
C7A 0.0538(13) 0.0593(14) 0.0852(18) 0.0221(13) -0.0267(12) -0.0250(11)
N8A 0.0544(10) 0.0519(10) 0.0567(11) 0.0110(8) -0.0206(9) -0.0242(8)
N1B 0.0828(15) 0.0559(12) 0.0551(12) -0.0014(9) 0.0099(11) -0.0113(11)
C2B 0.0836(17) 0.0460(12) 0.0516(13) -0.0045(10) -0.0086(12) -0.0156(12)
N3B 0.0524(10) 0.0446(9) 0.0485(9) 0.0048(7) -0.0166(8) -0.0190(8)
C3AB 0.0442(10) 0.0472(10) 0.0397(10) 0.0055(8) -0.0164(8) -0.0157(8)
N4B 0.0596(11) 0.0483(10) 0.0608(12) 0.0072(9) -0.0036(9) -0.0050(9)
C5B 0.0840(18) 0.0446(12) 0.0579(14) 0.0038(10) -0.0159(13) -0.0040(12)
C6B 0.0869(18) 0.0473(12) 0.0641(15) 0.0133(11) -0.0316(13) -0.0251(12)
C7B 0.0662(14) 0.0643(14) 0.0591(14) 0.0207(11) -0.0190(11) -0.0326(12)
N8B 0.0524(10) 0.0486(9) 0.0421(9) 0.0038(7) -0.0115(8) -0.0156(8)
N1T 0.0629(12) 0.0604(11) 0.0706(13) 0.0126(9) -0.0280(10) -0.0305(10)
C1T 0.0483(11) 0.0444(10) 0.0566(12) 0.0125(9) -0.0146(10) -0.0161(9)
S1 0.0771(4) 0.0712(4) 0.0890(5) 0.0074(4) -0.0392(4) -0.0375(4)
N2T 0.0734(14) 0.0618(12) 0.0613(13) -0.0028(10) -0.0046(11) -0.0194(11)
C2T 0.0499(12) 0.0478(11) 0.0641(14) 0.0062(10) -0.0181(11) -0.0136(9)
S2 0.0804(5) 0.0731(4) 0.0773(5) -0.0177(4) -0.0263(4) -0.0173(4)

loop_
_atom_type_symbol
_atom_type_description
_atom_type_scat_dispersion_real
_atom_type_scat_dispersion_imag
_atom_type_scat_source
C C 0.0033 0.0016 'International Tables Vol C Tables 4.2.6.8 and 6.1.1.4'
H H 0.0000 0.0000 'International Tables Vol C Tables 4.2.6.8 and 6.1.1.4'
N N 0.0061 0.0033 'International Tables Vol C Tables 4.2.6.8 and 6.1.1.4'
S S 0.1246 0.1234 'International Tables Vol C Tables 4.2.6.8 and 6.1.1.4'
Zn Zn 0.2839 1.4301 'International Tables Vol C Tables 4.2.6.8 and 6.1.1.4'

loop_
_geom_angle_atom_site_label_1
_geom_angle_atom_site_label_2
_geom_angle_atom_site_label_3
_geom_angle
N1T Zn N2T 118.03(10)
N1T Zn N3A 111.15(8)
N2T Zn N3A 100.85(9)
N1T Zn N3B 108.03(8)
N2T Zn N3B 111.11(8)
N3A Zn N3B 107.07(7)
C2A N1A N8A 102.07(19)
N1A C2A N3A 116.1(2)
C3AA N3A C2A 103.36(18)
C3AA N3A Zn 131.76(14)
C2A N3A Zn 124.78(16)
N4A C3AA N3A 129.0(2)
N4A C3AA N8A 123.1(2)
N3A C3AA N8A 107.89(19)
C5A N4A C3AA 114.6(2)
N4A C5A C6A 124.5(3)
C7A C6A C5A 119.4(3)
C6A C7A N8A 116.6(2)
C7A N8A N1A 127.7(2)
C7A N8A C3AA 121.7(2)
N1A N8A C3AA 110.58(18)
C2B N1B N8B 101.89(19)
N1B C2B N3B 116.1(2)
C2B N3B C3AB 103.49(18)
C2B N3B Zn 128.03(15)
C3AB N3B Zn 127.45(15)
N4B C3AB N3B 129.06(19)
N4B C3AB N8B 122.96(19)
N3B C3AB N8B 107.98(18)
C5B N4B C3AB 115.1(2)
N4B C5B C6B 124.4(2)
C7B C6B C5B 119.1(2)
C6B C7B N8B 116.8(2)
C7B N8B C3AB 121.6(2)
C7B N8B N1B 127.8(2)
C3AB N8B N1B 110.53(18)
C1T N1T Zn 172.21(19)
N1T C1T S1 179.1(2)
C2T N2T Zn 163.4(2)
N2T C2T S2 178.9(2)

loop_
_geom_bond_atom_site_label_1
_geom_bond_atom_site_label_2
_geom_bond_distance
Zn N1T 1.926(2)
Zn N2T 1.934(2)
Zn N3A 2.0138(17)
Zn N3B 2.0183(17)
N1A C2A 1.309(3)
N1A N8A 1.362(3)
C2A N3A 1.352(3)
N3A C3AA 1.345(3)
C3AA N4A 1.330(3)
C3AA N8A 1.365(3)
N4A C5A 1.325(3)
C5A C6A 1.402(4)
C6A C7A 1.330(4)
C7A N8A 1.360(3)
N1B C2B 1.311(3)
N1B N8B 1.361(3)
C2B N3B 1.341(3)
N3B C3AB 1.343(3)
C3AB N4B 1.327(3)
C3AB N8B 1.358(3)
N4B C5B 1.319(3)
C5B C6B 1.393(4)
C6B C7B 1.338(4)
C7B N8B 1.354(3)
N1T C1T 1.152(3)
C1T S1 1.610(2)
N2T C2T 1.153(3)
C2T S2 1.608(3)
